data_7159712
loop_
_publ_author_name
'Forshaw, Sam'
'Parker, Jeremy S.'
'Scott, William T.'
'Knighton, Richard C.'
'Tiwari, Neelam'
'Oladeji, Samson M.'
'Stevens, Andrew C.'
'Chew, Yean Ming'
'Reber, Jami'
'Clarkson, Guy J.'
'Balasubramanian, Mohan K.'
'Wills, Martin'

_publ_section_title
;
 Increasing the versatility of the biphenyl-fused-dioxacyclodecyne class
 of strained alkynes.
;
_journal_issue 3
_journal_name_full 'Organic &amp; biomolecular chemistry'
_journal_page_first 590
_journal_page_last 605
_journal_paper_doi 10.1039/d3ob01712e
_journal_volume 22
_journal_year 2024
_chemical_formula_moiety 'C23 H19 N O3 S'
_chemical_formula_sum 'C23 H19 N O3 S'
_chemical_formula_weight 389.45
_space_group_crystal_system monoclinic
_space_group_IT_number 14
_space_group_name_Hall '-P 2ybc'
_space_group_name_H-M_alt 'P 1 21/c 1'
_atom_sites_solution_hydrogens geom
_atom_sites_solution_primary dual
_audit_creation_date 2018-11-12
_audit_creation_method
;
Olex2 1.2
(compiled 2018.05.29 svn.r3508 for OlexSys, GUI svn.r5506)
;
_audit_update_record
;
2023-06-26 deposited with the CCDC.	2023-12-11 downloaded from the CCDC.
;
_cell_angle_alpha 90
_cell_angle_beta 112.2723(12)
_cell_angle_gamma 90
_cell_formula_units_Z 4
_cell_length_a 15.14881(14)
_cell_length_b 8.79337(7)
_cell_length_c 15.81288(19)
_cell_measurement_reflns_used 10818
_cell_measurement_temperature 150(2)
_cell_measurement_theta_max 77.8130
_cell_measurement_theta_min 5.8470
_cell_volume 1949.27(4)
_computing_cell_refinement 'CrysAlisPro 1.171.39.46 (Rigaku OD, 2018)'
_computing_data_collection 'CrysAlisPro 1.171.39.46 (Rigaku OD, 2018)'
_computing_data_reduction 'CrysAlisPro 1.171.39.46 (Rigaku OD, 2018)'
_computing_molecular_graphics 'Olex2 (Dolomanov et al., 2009)'
_computing_publication_material 'Olex2 (Dolomanov et al., 2009)'
_computing_structure_refinement 'ShelXL (Sheldrick, 2015)'
_computing_structure_solution 'ShelXT (Sheldrick, 2015)'
_diffrn_ambient_environment N~2~
_diffrn_ambient_temperature 150(2)
_diffrn_detector 'CCD plate'
_diffrn_detector_area_resol_mean 5.1417
_diffrn_detector_type Ruby
_diffrn_measured_fraction_theta_full 0.999
_diffrn_measured_fraction_theta_max 0.919
_diffrn_measurement_details
;
List of Runs (angles in degrees, time in seconds):

  # Type    Start    End  Width  t~exp~   \w     \q     \k     \f   Frames
#--------------------------------------------------------------------------
  1  \w   -118.00  -9.00   1.00   25.00    --  -41.71 -77.00  30.00  109
  2  \w    -50.00  33.00   1.00   25.00    --  -41.71  38.00 -60.00   83
  3  \w    -50.00  33.00   1.00   25.00    --  -41.71  38.00   0.00   83
  4  \w     -4.00  83.00   1.00   25.00    --   41.71 -99.00  30.00   87
  5  \w     18.00  98.00   1.00   25.00    --   41.71-125.00-120.00   80
  6  \w     18.00  98.00   1.00   25.00    --   41.71-125.00 -90.00   80
  7  \w     17.00 116.00   1.00   25.00    --   41.71  38.00 120.00   99
  8  \w     81.00 178.00   1.00  100.00    --  114.00  77.00  60.00   97
  9  \w     85.00 178.00   1.00  100.00    --  114.00  61.00  60.00   93
 10  \w     81.00 178.00   1.00  100.00    --  114.00  77.00  90.00   97
 11  \w    100.00 178.00   1.00  100.00    --  114.00 111.00-180.00   78
 12  \w     88.00 178.00   1.00  100.00    --  114.00  45.00  60.00   90
 13  \w     86.00 178.00   1.00  100.00    --  114.00  30.00 150.00   92
 14  \w     85.00 178.00   1.00  100.00    --  114.00  61.00  30.00   93
 15  \w     38.00  91.00   1.00  100.00    --  114.00 -30.00  90.00   53
 16  \w     41.00  98.00   1.00  100.00    --  114.00 -45.00 150.00   57
 17  \w     85.00 178.00   1.00  100.00    --  114.00  61.00 120.00   93
 18  \w     85.00 178.00   1.00  100.00    --  114.00  61.00  90.00   93
 19  \w     41.00  98.00   1.00  100.00    --  114.00 -45.00  30.00   57
 20  \w     38.00 147.00   1.00  100.00    --  114.00 -77.00-150.00  109
 21  \w     86.00 178.00   1.00  100.00    --  114.00  30.00  90.00   92
 22  \w     88.00 178.00   1.00  100.00    --  114.00  45.00  90.00   90
 23  \w     42.00 113.00   1.00  100.00    --  114.00 -55.00-154.00   71
 24  \w     88.00 178.00   1.00  100.00    --  114.00  45.00-120.00   90
 25  \w     88.00 178.00   1.00  100.00    --  114.00  45.00 120.00   90
 26  \w     86.00 178.00   1.00  100.00    --  114.00  30.00 120.00   92
;
_diffrn_measurement_device 'four-circle diffractometer'
_diffrn_measurement_device_type 'Xcalibur, Ruby, Gemini'
_diffrn_measurement_method '\w scans'
_diffrn_orient_matrix_type 'CrysAlisPro convention (1999,Acta A55,543-557)'
_diffrn_orient_matrix_UB_11 -0.0762154000
_diffrn_orient_matrix_UB_12 0.0134815000
_diffrn_orient_matrix_UB_13 -0.0974436000
_diffrn_orient_matrix_UB_21 0.0557176000
_diffrn_orient_matrix_UB_22 -0.1145778000
_diffrn_orient_matrix_UB_23 -0.0344653000
_diffrn_orient_matrix_UB_31 -0.0562739000
_diffrn_orient_matrix_UB_32 -0.1319007000
_diffrn_orient_matrix_UB_33 0.0198797000
_diffrn_radiation_monochromator graphite
_diffrn_radiation_probe x-ray
_diffrn_radiation_type CuK\a
_diffrn_radiation_wavelength 1.54184
_diffrn_reflns_av_R_equivalents 0.0497
_diffrn_reflns_av_unetI/netI 0.0325
_diffrn_reflns_Laue_measured_fraction_full 0.999
_diffrn_reflns_Laue_measured_fraction_max 0.919
_diffrn_reflns_limit_h_max 19
_diffrn_reflns_limit_h_min -19
_diffrn_reflns_limit_k_max 10
_diffrn_reflns_limit_k_min -11
_diffrn_reflns_limit_l_max 14
_diffrn_reflns_limit_l_min -19
_diffrn_reflns_number 26230
_diffrn_reflns_point_group_measured_fraction_full 0.999
_diffrn_reflns_point_group_measured_fraction_max 0.919
_diffrn_reflns_theta_full 67.684
_diffrn_reflns_theta_max 89.753
_diffrn_reflns_theta_min 5.662
_diffrn_source 'fine-focus sealed X-ray tube'
_diffrn_source_type 'Enhance (Cu) X-ray Source'
_exptl_absorpt_coefficient_mu 1.669
_exptl_absorpt_correction_T_max 1.00000
_exptl_absorpt_correction_T_min 0.91538
_exptl_absorpt_correction_type multi-scan
_exptl_absorpt_process_details
;
CrysAlisPro 1.171.39.46 (Rigaku Oxford Diffraction, 2018)
Empirical absorption correction using spherical harmonics,
 implemented in SCALE3 ABSPACK scaling algorithm.
;
_exptl_crystal_colour colourless
_exptl_crystal_colour_primary colourless
_exptl_crystal_density_diffrn 1.327
_exptl_crystal_description block
_exptl_crystal_F_000 816
_exptl_crystal_size_max 0.12
_exptl_crystal_size_mid 0.12
_exptl_crystal_size_min 0.06
_refine_diff_density_max 0.727
_refine_diff_density_min -0.437
_refine_diff_density_rms 0.063
_refine_ls_extinction_method none
_refine_ls_goodness_of_fit_ref 1.056
_refine_ls_hydrogen_treatment constr
_refine_ls_matrix_type full
_refine_ls_number_parameters 254
_refine_ls_number_reflns 4102
_refine_ls_number_restraints 0
_refine_ls_restrained_S_all 1.056
_refine_ls_R_factor_all 0.0521
_refine_ls_R_factor_gt 0.0469
_refine_ls_shift/su_max 0.001
_refine_ls_shift/su_mean 0.000
_refine_ls_structure_factor_coef Fsqd
_refine_ls_weighting_details 'w=1/[\s^2^(Fo^2^)+(0.0833P)^2^+0.4459P] where P=(Fo^2^+2Fc^2^)/3'
_refine_ls_weighting_scheme calc
_refine_ls_wR_factor_gt 0.1271
_refine_ls_wR_factor_ref 0.1333
_reflns_Friedel_coverage 0.000
_reflns_number_gt 3656
_reflns_number_total 4102
_reflns_threshold_expression 'I > 2\s(I)'
_cod_data_source_file d3ob01712e2.cif
_cod_data_source_block sf2
_cod_depositor_comments 'Adding full bibliography for 7159712--7159715.cif.'
_cod_database_code 7159712
_shelx_shelxl_version_number 2018/3
_chemical_oxdiff_formula 'C20 H20 N2 O2 S'
_shelx_space_group_comment
;
The symmetry employed for this shelxl refinement is uniquely defined
by the following loop, which should always be used as a source of
symmetry information in preference to the above space-group names.
They are only intended as comments.
;
_shelx_estimated_absorpt_t_max 0.906
_shelx_estimated_absorpt_t_min 0.825
_reflns_odcompleteness_completeness 99.76
_reflns_odcompleteness_iscentric 1
_reflns_odcompleteness_theta 71.98
_olex2_refinement_description
;
1. Fixed Uiso
 At 1.2 times of:
  All C(H) groups, All C(H,H) groups
 At 1.5 times of:
  All C(H,H,H) groups
2.a Secondary CH2 refined with riding coordinates:
 C10(H10A,H10B), C13(H13A,H13B)
2.b Aromatic/amide H refined with riding coordinates:
 C3(H3), C4(H4), C6(H6), C7(H7), C16(H16), C17(H17), C18(H18), C19(H19),
 C22(H22), C23(H23), C24(H24), C25(H25)
2.c Idealised Me refined as rotating group:
 C1(H1A,H1B,H1C)
;
_olex2_submission_special_instructions 'No special instructions were received'
_oxdiff_exptl_absorpt_empirical_details
;
Empirical correction (ABSPACK) includes:
- Absorption correction using spherical harmonics
- Frame scaling
;
_oxdiff_exptl_absorpt_empirical_full_max 1.176
_oxdiff_exptl_absorpt_empirical_full_min 0.876

loop_
_space_group_symop_operation_xyz
'x, y, z'
'-x, y+1/2, -z+1/2'
'-x, -y, -z'
'x, -y-1/2, z-1/2'

loop_
_atom_site_label
_atom_site_type_symbol
_atom_site_fract_x
_atom_site_fract_y
_atom_site_fract_z
_atom_site_U_iso_or_equiv
_atom_site_adp_type
_atom_site_occupancy
_atom_site_site_symmetry_order
_atom_site_calc_flag
_atom_site_refinement_flags_posn
_atom_site_refinement_flags_adp
_atom_site_refinement_flags_occupancy
_atom_site_disorder_assembly
_atom_site_disorder_group
C1 C 0.56862(14) 0.6800(2) 1.09823(13) 0.0480(4) Uani 1 1 d . . . . .
H1A H 0.614321 0.758838 1.131522 0.072 Uiso 1 1 calc GR . . . .
H1B H 0.603226 0.588248 1.093632 0.072 Uiso 1 1 calc GR . . . .
H1C H 0.526893 0.656165 1.131005 0.072 Uiso 1 1 calc GR . . . .
C2 C 0.50770(11) 0.73819(19) 1.00120(11) 0.0357(3) Uani 1 1 d . . . . .
C3 C 0.52543(12) 0.7009(2) 0.92074(13) 0.0412(4) Uani 1 1 d . . . . .
H3 H 0.577181 0.634508 0.927621 0.049 Uiso 1 1 calc R . . . .
C4 C 0.47143(12) 0.7558(2) 0.83159(12) 0.0407(4) Uani 1 1 d . . . . .
H4 H 0.486308 0.727403 0.780539 0.049 Uiso 1 1 calc R . . . .
C5 C 0.39807(11) 0.85002(18) 0.82246(11) 0.0335(3) Uani 1 1 d . . . . .
C6 C 0.37885(12) 0.8884(2) 0.90178(11) 0.0363(3) Uani 1 1 d . . . . .
H6 H 0.326874 0.954368 0.894693 0.044 Uiso 1 1 calc R . . . .
C7 C 0.43358(12) 0.8327(2) 0.99042(11) 0.0377(4) Uani 1 1 d . . . . .
H7 H 0.418539 0.861197 1.041354 0.045 Uiso 1 1 calc R . . . .
O8A O 0.38002(11) 0.91144(19) 0.65000(9) 0.0570(4) Uani 1 1 d . . . . .
O8B O 0.29287(13) 1.06492(15) 0.72554(10) 0.0588(4) Uani 1 1 d . . . . .
S8 S 0.32830(3) 0.92192(5) 0.70962(3) 0.03998(15) Uani 1 1 d . . . . .
N9 N 0.23859(10) 0.81286(14) 0.66053(9) 0.0318(3) Uani 1 1 d . . . . .
C10 C 0.16426(13) 0.8195(2) 0.69840(11) 0.0378(4) Uani 1 1 d . . . . .
H10A H 0.176872 0.746242 0.749164 0.045 Uiso 1 1 calc R . . . .
H10B H 0.158618 0.923069 0.720453 0.045 Uiso 1 1 calc R . . . .
C11 C 0.07928(13) 0.7781(2) 0.62009(12) 0.0402(4) Uani 1 1 d . . . . .
C12 C 0.01935(13) 0.7381(2) 0.54908(13) 0.0445(4) Uani 1 1 d . . . . .
C13 C -0.03836(13) 0.6891(3) 0.45225(14) 0.0503(5) Uani 1 1 d . . . . .
H13A H -0.077285 0.599485 0.453726 0.060 Uiso 1 1 calc R . . . .
H13B H -0.082610 0.772219 0.420489 0.060 Uiso 1 1 calc R . . . .
O14 O 0.01967(9) 0.65122(15) 0.40087(9) 0.0425(3) Uani 1 1 d . . . . .
C15 C 0.07357(12) 0.77076(19) 0.39324(11) 0.0351(3) Uani 1 1 d . . . . .
C16 C 0.03528(13) 0.8827(2) 0.32458(12) 0.0444(4) Uani 1 1 d . . . . .
H16 H -0.029689 0.875239 0.284417 0.053 Uiso 1 1 calc R . . . .
C17 C 0.08831(16) 1.0003(2) 0.31430(12) 0.0467(4) Uani 1 1 d . . . . .
H17 H 0.061860 1.074388 0.267773 0.056 Uiso 1 1 calc R . . . .
C18 C 0.18029(15) 1.00784(19) 0.37290(12) 0.0413(4) Uani 1 1 d . . . . .
H18 H 0.219273 1.089485 0.368253 0.050 Uiso 1 1 calc R . . . .
C19 C 0.21933(12) 0.89556(19) 0.44116(11) 0.0345(3) Uani 1 1 d . . . . .
H19 H 0.284422 0.903497 0.480914 0.041 Uiso 1 1 calc R . . . .
C20 C 0.16631(11) 0.77523(17) 0.45199(10) 0.0301(3) Uani 1 1 d . . . . .
C21 C 0.20926(10) 0.64918(17) 0.52059(10) 0.0295(3) Uani 1 1 d . . . . .
C22 C 0.21125(11) 0.50338(18) 0.48479(11) 0.0341(3) Uani 1 1 d . . . . .
H22 H 0.184441 0.486820 0.420658 0.041 Uiso 1 1 calc R . . . .
C23 C 0.25295(12) 0.38304(19) 0.54428(13) 0.0402(4) Uani 1 1 d . . . . .
H23 H 0.255456 0.285081 0.519948 0.048 Uiso 1 1 calc R . . . .
C24 C 0.29225(12) 0.40496(19) 0.64194(13) 0.0400(4) Uani 1 1 d . . . . .
H24 H 0.320991 0.321783 0.681025 0.048 Uiso 1 1 calc R . . . .
C25 C 0.28848(11) 0.54682(19) 0.67950(11) 0.0354(3) Uani 1 1 d . . . . .
H25 H 0.312282 0.560940 0.743843 0.042 Uiso 1 1 calc R . . . .
C26 C 0.24843(10) 0.66875(16) 0.61952(10) 0.0290(3) Uani 1 1 d . . . . .

loop_
_atom_site_aniso_label
_atom_site_aniso_U_11
_atom_site_aniso_U_22
_atom_site_aniso_U_33
_atom_site_aniso_U_23
_atom_site_aniso_U_13
_atom_site_aniso_U_12
C1 0.0396(9) 0.0440(10) 0.0489(10) 0.0037(8) 0.0036(8) -0.0019(7)
C2 0.0311(7) 0.0324(8) 0.0395(8) -0.0026(6) 0.0087(6) -0.0057(6)
C3 0.0310(8) 0.0382(9) 0.0528(10) -0.0101(7) 0.0141(7) -0.0017(6)
C4 0.0374(8) 0.0470(10) 0.0413(9) -0.0116(7) 0.0189(7) -0.0083(7)
C5 0.0344(7) 0.0325(8) 0.0314(7) -0.0018(6) 0.0099(6) -0.0095(6)
C6 0.0346(8) 0.0354(8) 0.0377(8) -0.0017(6) 0.0123(7) 0.0001(6)
C7 0.0357(8) 0.0436(9) 0.0347(8) -0.0034(6) 0.0142(7) -0.0011(6)
O8A 0.0552(8) 0.0743(10) 0.0391(7) 0.0032(6) 0.0151(6) -0.0353(7)
O8B 0.0798(11) 0.0231(6) 0.0515(8) 0.0034(5) 0.0000(7) -0.0073(6)
S8 0.0504(3) 0.0315(2) 0.0319(2) 0.00310(14) 0.00879(18) -0.01516(16)
N9 0.0363(7) 0.0261(6) 0.0316(6) 0.0007(5) 0.0113(5) -0.0039(5)
C10 0.0445(9) 0.0357(8) 0.0354(8) -0.0007(6) 0.0175(7) 0.0025(7)
C11 0.0394(9) 0.0419(9) 0.0441(9) 0.0016(7) 0.0212(8) 0.0055(7)
C12 0.0347(9) 0.0522(11) 0.0498(10) 0.0040(8) 0.0197(8) 0.0053(7)
C13 0.0290(8) 0.0678(13) 0.0510(10) 0.0010(9) 0.0116(7) -0.0015(8)
O14 0.0310(6) 0.0477(7) 0.0434(7) -0.0052(5) 0.0082(5) -0.0050(5)
C15 0.0353(8) 0.0358(8) 0.0315(7) -0.0027(6) 0.0096(6) 0.0027(6)
C16 0.0414(9) 0.0489(10) 0.0352(8) 0.0010(7) 0.0060(7) 0.0130(8)
C17 0.0609(11) 0.0385(9) 0.0376(9) 0.0081(7) 0.0151(8) 0.0166(8)
C18 0.0572(11) 0.0302(8) 0.0385(8) 0.0038(6) 0.0204(8) 0.0032(7)
C19 0.0400(8) 0.0320(8) 0.0315(7) -0.0004(6) 0.0135(6) -0.0002(6)
C20 0.0337(7) 0.0287(7) 0.0273(7) 0.0002(5) 0.0109(6) 0.0027(6)
C21 0.0259(6) 0.0286(7) 0.0341(7) 0.0026(6) 0.0114(6) -0.0013(5)
C22 0.0334(7) 0.0306(8) 0.0390(8) -0.0025(6) 0.0145(6) -0.0022(6)
C23 0.0367(8) 0.0279(8) 0.0575(10) -0.0021(7) 0.0195(7) 0.0007(6)
C24 0.0352(8) 0.0277(8) 0.0535(10) 0.0103(7) 0.0127(7) 0.0028(6)
C25 0.0313(7) 0.0337(8) 0.0374(8) 0.0073(6) 0.0088(6) -0.0028(6)
C26 0.0269(7) 0.0249(7) 0.0346(8) 0.0022(5) 0.0110(6) -0.0027(5)

loop_
_atom_type_symbol
_atom_type_description
_atom_type_scat_dispersion_real
_atom_type_scat_dispersion_imag
_atom_type_scat_source
C C 0.0181 0.0091 'International Tables Vol C Tables 4.2.6.8 and 6.1.1.4'
H H 0.0000 0.0000 'International Tables Vol C Tables 4.2.6.8 and 6.1.1.4'
N N 0.0311 0.0180 'International Tables Vol C Tables 4.2.6.8 and 6.1.1.4'
O O 0.0492 0.0322 'International Tables Vol C Tables 4.2.6.8 and 6.1.1.4'
S S 0.3331 0.5567 'International Tables Vol C Tables 4.2.6.8 and 6.1.1.4'

loop_
_geom_angle_atom_site_label_1
_geom_angle_atom_site_label_2
_geom_angle_atom_site_label_3
_geom_angle
_geom_angle_site_symmetry_1
_geom_angle_site_symmetry_3
_geom_angle_publ_flag
H1A C1 H1B 109.5 . . ?
H1A C1 H1C 109.5 . . ?
H1B C1 H1C 109.5 . . ?
C2 C1 H1A 109.5 . . ?
C2 C1 H1B 109.5 . . ?
C2 C1 H1C 109.5 . . ?
C3 C2 C1 124.21(16) . . ?
C7 C2 C1 118.81(16) . . ?
C7 C2 C3 116.97(15) . . ?
C2 C3 H3 117.6 . . ?
C4 C3 C2 124.89(16) . . ?
C4 C3 H3 117.6 . . ?
C3 C4 H4 121.4 . . ?
C5 C4 C3 117.14(15) . . ?
C5 C4 H4 121.4 . . ?
C4 C5 C6 118.94(15) . . ?
C4 C5 S8 118.02(13) . . ?
C6 C5 S8 123.04(13) . . ?
C5 C6 H6 118.4 . . ?
C7 C6 C5 123.23(15) . . ?
C7 C6 H6 118.4 . . ?
C2 C7 C6 118.84(15) . . ?
C2 C7 H7 120.6 . . ?
C6 C7 H7 120.6 . . ?
O8A S8 C5 111.36(9) . . ?
O8A S8 N9 102.51(7) . . ?
O8B S8 C5 104.62(8) . . ?
O8B S8 O8A 120.44(10) . . ?
O8B S8 N9 107.82(9) . . ?
N9 S8 C5 109.86(7) . . ?
C10 N9 S8 114.86(11) . . ?
C26 N9 S8 121.66(11) . . ?
C26 N9 C10 116.21(12) . . ?
N9 C10 H10A 111.3 . . ?
N9 C10 H10B 111.3 . . ?
H10A C10 H10B 109.2 . . ?
C11 C10 N9 102.22(13) . . ?
C11 C10 H10A 111.3 . . ?
C11 C10 H10B 111.3 . . ?
C12 C11 C10 169.47(18) . . ?
C11 C12 C13 167.38(18) . . ?
C12 C13 H13A 108.9 . . ?
C12 C13 H13B 108.9 . . ?
H13A C13 H13B 107.7 . . ?
O14 C13 C12 113.23(14) . . ?
O14 C13 H13A 108.9 . . ?
O14 C13 H13B 108.9 . . ?
C15 O14 C13 112.60(14) . . ?
O14 C15 C16 121.22(16) . . ?
C20 C15 O14 117.39(14) . . ?
C20 C15 C16 121.35(16) . . ?
C15 C16 H16 118.9 . . ?
C17 C16 C15 122.18(17) . . ?
C17 C16 H16 118.9 . . ?
C16 C17 H17 121.3 . . ?
C18 C17 C16 117.31(16) . . ?
C18 C17 H17 121.3 . . ?
C17 C18 H18 119.6 . . ?
C17 C18 C19 120.85(17) . . ?
C19 C18 H18 119.6 . . ?
C18 C19 H19 118.8 . . ?
C20 C19 C18 122.37(16) . . ?
C20 C19 H19 118.8 . . ?
C15 C20 C19 115.93(14) . . ?
C15 C20 C21 121.35(14) . . ?
C19 C20 C21 122.60(14) . . ?
C22 C21 C20 116.61(13) . . ?
C22 C21 C26 118.51(14) . . ?
C26 C21 C20 124.88(13) . . ?
C21 C22 H22 120.2 . . ?
C23 C22 C21 119.51(15) . . ?
C23 C22 H22 120.2 . . ?
C22 C23 H23 119.4 . . ?
C22 C23 C24 121.15(15) . . ?
C24 C23 H23 119.4 . . ?
C23 C24 H24 119.7 . . ?
C25 C24 C23 120.64(15) . . ?
C25 C24 H24 119.7 . . ?
C24 C25 H25 120.9 . . ?
C24 C25 C26 118.17(15) . . ?
C26 C25 H25 120.9 . . ?
N9 C26 C21 120.78(13) . . ?
C25 C26 N9 116.96(13) . . ?
C25 C26 C21 121.96(14) . . ?

loop_
_geom_bond_atom_site_label_1
_geom_bond_atom_site_label_2
_geom_bond_distance
_geom_bond_site_symmetry_2
_geom_bond_publ_flag
C1 H1A 0.9800 . ?
C1 H1B 0.9800 . ?
C1 H1C 0.9800 . ?
C1 C2 1.547(2) . ?
C2 C3 1.434(2) . ?
C2 C7 1.355(2) . ?
C3 H3 0.9500 . ?
C3 C4 1.420(3) . ?
C4 H4 0.9500 . ?
C4 C5 1.349(2) . ?
C5 C6 1.431(2) . ?
C5 S8 1.8086(16) . ?
C6 H6 0.9500 . ?
C6 C7 1.418(2) . ?
C7 H7 0.9500 . ?
O8A S8 1.4391(15) . ?
O8B S8 1.4266(16) . ?
S8 N9 1.6030(13) . ?
N9 C10 1.463(2) . ?
N9 C26 1.4567(19) . ?
C10 H10A 0.9900 . ?
C10 H10B 0.9900 . ?
C10 C11 1.454(3) . ?
C11 C12 1.198(3) . ?
C12 C13 1.510(3) . ?
C13 H13A 0.9900 . ?
C13 H13B 0.9900 . ?
C13 O14 1.444(2) . ?
O14 C15 1.364(2) . ?
C15 C16 1.417(2) . ?
C15 C20 1.360(2) . ?
C16 H16 0.9500 . ?
C16 C17 1.356(3) . ?
C17 H17 0.9500 . ?
C17 C18 1.351(3) . ?
C18 H18 0.9500 . ?
C18 C19 1.416(2) . ?
C19 H19 0.9500 . ?
C19 C20 1.378(2) . ?
C20 C21 1.514(2) . ?
C21 C22 1.406(2) . ?
C21 C26 1.458(2) . ?
C22 H22 0.9500 . ?
C22 C23 1.398(2) . ?
C23 H23 0.9500 . ?
C23 C24 1.442(3) . ?
C24 H24 0.9500 . ?
C24 C25 1.392(2) . ?
C25 H25 0.9500 . ?
C25 C26 1.408(2) . ?
